data_1514319
loop_
_publ_author_name
'Clark, Melissa L.'
'Grice, Kyle A.'
'Moore, Curtis E.'
'Rheingold, Arnold L.'
'Kubiak, Clifford P.'

_publ_section_title
;
 Electrocatalytic CO2 reduction by M(bpy-R)(CO)4 (M = Mo, W; R = H, tBu)
 complexes. Electrochemical, spectroscopic, and computational studies and
 comparison with group 7 catalysts
;
_journal_issue 5
_journal_name_full 'Chemical Science'
_journal_page_first 1894
_journal_paper_doi 10.1039/c3sc53470g
_journal_volume 5
_journal_year 2014
_chemical_formula_moiety 'C21 H24 N2 O3 W, 2(C12 H24 O6 K), C4 H8 O'
_chemical_formula_sum 'C49 H80 K2 N2 O16 W'
_chemical_formula_weight 1213.01
_chemical_name_systematic
; 
 ? 
;
_space_group_crystal_system orthorhombic
_space_group_IT_number 62
_space_group_name_Hall '-P 2ac 2n'
_space_group_name_H-M_alt 'P n m a'
_symmetry_space_group_name_Hall '-P 2ac 2n'
_symmetry_space_group_name_H-M 'P n m a'
_atom_sites_solution_hydrogens geom
_atom_sites_solution_primary direct
_atom_sites_solution_secondary difmap
_audit_creation_method SHELXL-2012
_cell_angle_alpha 90
_cell_angle_beta 90
_cell_angle_gamma 90
_cell_formula_units_Z 4
_cell_length_a 29.9821(16)
_cell_length_b 15.8708(9)
_cell_length_c 11.8370(6)
_cell_measurement_reflns_used 9971
_cell_measurement_temperature 100(2)
_cell_measurement_theta_max 68.39
_cell_measurement_theta_min 4.02
_cell_volume 5632.5(5)
_computing_cell_refinement 'Bruker SAINT'
_computing_data_collection 'Bruker APEX2'
_computing_data_reduction 'Bruker SAINT'
_computing_molecular_graphics 'Bruker SHELXTL'
_computing_publication_material 'Bruker SHELXTL'
_computing_structure_refinement 'SHELXL-2012 (Sheldrick, 2012)'
_computing_structure_solution 'SHELXS-97 (Sheldrick, 2008)'
_diffrn_ambient_temperature 100(2)
_diffrn_detector_area_resol_mean '512 x 512'
_diffrn_measured_fraction_theta_full 0.998
_diffrn_measured_fraction_theta_max 0.987
_diffrn_measurement_device_type 'Bruker APEX CCD'
_diffrn_measurement_method '\f and \w scans'
_diffrn_radiation_type CuK\a
_diffrn_radiation_wavelength 1.54178
_diffrn_reflns_av_R_equivalents 0.1648
_diffrn_reflns_av_unetI/netI 0.0768
_diffrn_reflns_Laue_measured_fraction_full 0.998
_diffrn_reflns_Laue_measured_fraction_max 0.987
_diffrn_reflns_limit_h_max 21
_diffrn_reflns_limit_h_min -35
_diffrn_reflns_limit_k_max 19
_diffrn_reflns_limit_k_min -18
_diffrn_reflns_limit_l_max 14
_diffrn_reflns_limit_l_min -13
_diffrn_reflns_number 53271
_diffrn_reflns_point_group_measured_fraction_full 0.998
_diffrn_reflns_point_group_measured_fraction_max 0.987
_diffrn_reflns_theta_full 68.000
_diffrn_reflns_theta_max 69.044
_diffrn_reflns_theta_min 2.948
_diffrn_source 'Rotating Anode'
_exptl_absorpt_coefficient_mu 5.622
_exptl_absorpt_correction_T_max 0.7532
_exptl_absorpt_correction_T_min 0.4068
_exptl_absorpt_correction_type multi-scan
_exptl_absorpt_process_details SADABS
_exptl_crystal_colour 'Dark Red'
_exptl_crystal_density_diffrn 1.430
_exptl_crystal_description Plate
_exptl_crystal_F_000 2508
_exptl_crystal_size_max 0.083
_exptl_crystal_size_mid 0.041
_exptl_crystal_size_min 0.005
_refine_diff_density_max 2.145
_refine_diff_density_min -1.172
_refine_diff_density_rms 0.159
_refine_ls_extinction_method none
_refine_ls_goodness_of_fit_ref 1.061
_refine_ls_hydrogen_treatment constr
_refine_ls_matrix_type full
_refine_ls_number_parameters 311
_refine_ls_number_reflns 5372
_refine_ls_number_restraints 75
_refine_ls_restrained_S_all 1.083
_refine_ls_R_factor_all 0.0968
_refine_ls_R_factor_gt 0.0770
_refine_ls_shift/su_max 0.001
_refine_ls_shift/su_mean 0.000
_refine_ls_structure_factor_coef Fsqd
_refine_ls_weighting_details
; 
 w=1/[\s^2^(Fo^2^)+(0.0919P)^2^+35.8650P] 
 where P=(Fo^2^+2Fc^2^)/3 
;
_refine_ls_weighting_scheme calc
_refine_ls_wR_factor_gt 0.1851
_refine_ls_wR_factor_ref 0.1980
_reflns_Friedel_coverage 0.000
_reflns_number_gt 4327
_reflns_number_total 5372
_reflns_threshold_expression 'I > 2\s(I)'
_cod_data_source_file c3sc53470g2.cif
_cod_data_source_block KAG_W_Dianion
_cod_database_code 1514319
_shelx_space_group_comment
; 
The symmetry employed for this shelxl refinement is uniquely defined 
by the following loop, which should always be used as a source of 
symmetry information in preference to the above space-group names. 
They are only intended as comments. 
;
_shelx_estimated_absorpt_t_min 0.653
_shelx_estimated_absorpt_t_max 0.972
_shelxl_version_number 2012-9

loop_
_space_group_symop_operation_xyz
'x, y, z'
'-x+1/2, -y, z+1/2'
'-x, y+1/2, -z'
'x+1/2, -y+1/2, -z+1/2'
'-x, -y, -z'
'x-1/2, y, -z-1/2'
'x, -y-1/2, z'
'-x-1/2, y-1/2, z-1/2'

loop_
_atom_site_label
_atom_site_type_symbol
_atom_site_fract_x
_atom_site_fract_y
_atom_site_fract_z
_atom_site_U_iso_or_equiv
_atom_site_adp_type
_atom_site_occupancy
_atom_site_site_symmetry_order
_atom_site_calc_flag
_atom_site_refinement_flags_posn
_atom_site_refinement_flags_adp
_atom_site_refinement_flags_occupancy
_atom_site_disorder_assembly
_atom_site_disorder_group
W1 W 0.84651(2) 0.2500 0.22696(4) 0.0277(2) Uani 0.9526(15) 2 d S T P . .
K1 K 0.83828(8) -0.01501(16) 0.19406(16) 0.0586(6) Uani 1 1 d D . . . .
O1 O 0.7721(2) 0.1168(4) 0.1970(5) 0.0487(16) Uani 1 1 d . . . . .
O2 O 0.8305(3) 0.2342(12) 0.4879(8) 0.030(5) Uani 0.5 1 d . . P . .
C1 C 0.8001(2) 0.1703(5) 0.2089(6) 0.0307(17) Uani 1 1 d . . . . .
C2 C 0.8348(4) 0.2367(17) 0.3878(11) 0.030(5) Uani 0.5 1 d . . P A .
N1 N 0.8754(3) 0.240(2) 0.0609(7) 0.024(5) Uani 0.5 1 d . . P A -1
N2 N 0.9170(3) 0.245(5) 0.2490(7) 0.028(5) Uani 0.5 1 d . . P A -1
C3 C 0.8520(3) 0.2372(17) -0.0388(9) 0.024(5) Uani 0.5 1 d . . P A -1
H3 H 0.8204 0.2366 -0.0341 0.029 Uiso 0.5 1 calc R U P A -1
C4 C 0.8700(3) 0.2356(14) -0.1414(10) 0.024(5) Uani 0.5 1 d . . P A -1
H4 H 0.8514 0.2313 -0.2061 0.029 Uiso 0.5 1 calc R U P A -1
C5 C 0.9180(3) 0.240(3) -0.1544(9) 0.024(5) Uani 0.5 1 d . U P A -1
C6 C 0.9423(3) 0.238(2) -0.0586(9) 0.024(5) Uani 0.5 1 d . . P A -1
H6 H 0.9739 0.2350 -0.0642 0.029 Uiso 0.5 1 calc R U P A -1
C7 C 0.9222(3) 0.241(3) 0.0517(9) 0.024(5) Uani 0.5 1 d . . P A -1
C8 C 0.9444(3) 0.242(4) 0.1527(8) 0.028(5) Uani 0.5 1 d . . P A -1
C9 C 0.9925(4) 0.2341(13) 0.1633(9) 0.028(5) Uani 0.5 1 d . . P A -1
H9 H 1.0104 0.2276 0.0977 0.034 Uiso 0.5 1 calc R U P A -1
C10 C 1.0121(4) 0.2357(15) 0.2686(9) 0.028(5) Uani 0.5 1 d . U P A -1
C11 C 0.9832(4) 0.2341(13) 0.3643(9) 0.028(5) Uani 0.5 1 d . . P A -1
H11 H 0.9953 0.2290 0.4381 0.034 Uiso 0.5 1 calc R U P A -1
C12 C 0.9383(3) 0.240(2) 0.3499(9) 0.028(5) Uani 0.5 1 d . . P A -1
H12 H 0.9203 0.2404 0.4160 0.034 Uiso 0.5 1 calc R U P A -1
C13 C 0.9384(4) 0.238(3) -0.2707(11) 0.029(8) Uani 0.5 1 d . U P A -1
C14 C 0.924(2) 0.159(4) -0.339(4) 0.041(11) Uani 0.5 1 d . U P A -1
H14A H 0.8919 0.1613 -0.3521 0.061 Uiso 0.5 1 calc R U P A -1
H14B H 0.9316 0.1085 -0.2961 0.061 Uiso 0.5 1 calc R U P A -1
H14C H 0.9398 0.1588 -0.4114 0.061 Uiso 0.5 1 calc R U P A -1
C15 C 0.9896(4) 0.243(8) -0.2697(12) 0.049(13) Uani 0.5 1 d . U P A -1
H15A H 1.0012 0.2071 -0.2086 0.073 Uiso 0.5 1 calc R U P A -1
H15B H 0.9989 0.3011 -0.2574 0.073 Uiso 0.5 1 calc R U P A -1
H15C H 1.0012 0.2226 -0.3422 0.073 Uiso 0.5 1 calc R U P A -1
C16 C 0.924(2) 0.316(4) -0.335(4) 0.042(10) Uani 0.5 1 d . U P A -1
H16A H 0.9343 0.3663 -0.2959 0.063 Uiso 0.5 1 calc R U P A -1
H16B H 0.8911 0.3171 -0.3399 0.063 Uiso 0.5 1 calc R U P A -1
H16C H 0.9363 0.3144 -0.4116 0.063 Uiso 0.5 1 calc R U P A -1
C17 C 1.0629(4) 0.2304(14) 0.2864(11) 0.040(6) Uani 0.5 1 d . U P A -1
C18 C 1.0891(4) 0.232(3) 0.1764(13) 0.056(11) Uani 0.5 1 d . U P A -1
H18A H 1.1210 0.2266 0.1930 0.084 Uiso 0.5 1 calc R U P A -1
H18B H 1.0835 0.2846 0.1366 0.084 Uiso 0.5 1 calc R U P A -1
H18C H 1.0798 0.1842 0.1289 0.084 Uiso 0.5 1 calc R U P A -1
C19 C 1.0750(11) 0.1496(17) 0.348(3) 0.063(8) Uani 0.5 1 d . U P A -1
H19A H 1.1075 0.1444 0.3523 0.094 Uiso 0.5 1 calc R U P A -1
H19B H 1.0627 0.1012 0.3068 0.094 Uiso 0.5 1 calc R U P A -1
H19C H 1.0625 0.1509 0.4244 0.094 Uiso 0.5 1 calc R U P A -1
C20 C 1.0776(8) 0.3066(16) 0.359(2) 0.050(7) Uani 0.5 1 d . U P A -1
H20A H 1.1098 0.3033 0.3728 0.075 Uiso 0.5 1 calc R U P A -1
H20B H 1.0616 0.3059 0.4310 0.075 Uiso 0.5 1 calc R U P A -1
H20C H 1.0708 0.3590 0.3185 0.075 Uiso 0.5 1 calc R U P A -1
O1C O 0.7954(4) -0.0660(9) 0.3975(11) 0.0713(10) Uani 0.528(4) 1 d D . P B 1
O2C O 0.7593(4) -0.1174(9) 0.2117(13) 0.0713(10) Uani 0.528(4) 1 d D . P B 1
O3C O 0.7898(4) -0.0729(9) 0.0085(11) 0.0713(10) Uani 0.528(4) 1 d D . P B 1
O4C O 0.8797(4) -0.0346(9) -0.0164(11) 0.0713(10) Uani 0.528(4) 1 d D . P B 1
O5C O 0.9242(4) 0.0236(9) 0.1824(12) 0.0713(10) Uani 0.528(4) 1 d D . P B 1
O6C O 0.8855(5) -0.0276(9) 0.3997(11) 0.0713(10) Uani 0.528(4) 1 d D . P B 1
C1C C 0.7575(6) -0.1186(13) 0.4044(17) 0.0713(10) Uani 0.528(4) 1 d D . P B 1
H1CA H 0.7400 -0.1051 0.4731 0.086 Uiso 0.528(4) 1 calc R U P B 1
H1CB H 0.7667 -0.1784 0.4082 0.086 Uiso 0.528(4) 1 calc R U P B 1
C2C C 0.7298(7) -0.1033(15) 0.3002(14) 0.0713(10) Uani 0.528(4) 1 d D . P B 1
H2CA H 0.7043 -0.1429 0.2967 0.086 Uiso 0.528(4) 1 calc R U P B 1
H2CB H 0.7183 -0.0449 0.2986 0.086 Uiso 0.528(4) 1 calc R U P B 1
C3C C 0.7294(7) -0.1121(16) 0.1205(15) 0.0713(10) Uani 0.528(4) 1 d D . P B 1
H3CA H 0.7159 -0.0552 0.1181 0.086 Uiso 0.528(4) 1 calc R U P B 1
H3CB H 0.7051 -0.1537 0.1306 0.086 Uiso 0.528(4) 1 calc R U P B 1
C4C C 0.7534(7) -0.1292(13) 0.0125(18) 0.0713(10) Uani 0.528(4) 1 d D . P B 1
H4CA H 0.7640 -0.1882 0.0104 0.086 Uiso 0.528(4) 1 calc R U P B 1
H4CB H 0.7333 -0.1198 -0.0528 0.086 Uiso 0.528(4) 1 calc R U P B 1
C5C C 0.8114(8) -0.0767(15) -0.0965(19) 0.0713(10) Uani 0.528(4) 1 d D . P B 1
H5CA H 0.7897 -0.0614 -0.1562 0.086 Uiso 0.528(4) 1 calc R U P B 1
H5CB H 0.8209 -0.1356 -0.1104 0.086 Uiso 0.528(4) 1 calc R U P B 1
C6C C 0.8506(7) -0.0214(15) -0.1066(19) 0.0713(10) Uani 0.528(4) 1 d D . P B 1
H6CA H 0.8662 -0.0331 -0.1785 0.086 Uiso 0.528(4) 1 calc R U P B 1
H6CB H 0.8409 0.0382 -0.1074 0.086 Uiso 0.528(4) 1 calc R U P B 1
C7C C 0.9194(6) 0.0176(14) -0.0200(19) 0.0713(10) Uani 0.528(4) 1 d D . P B 1
H7CA H 0.9105 0.0774 -0.0283 0.086 Uiso 0.528(4) 1 calc R U P B 1
H7CB H 0.9374 0.0020 -0.0869 0.086 Uiso 0.528(4) 1 calc R U P B 1
C8C C 0.9466(7) 0.0082(16) 0.0821(15) 0.0713(10) Uani 0.528(4) 1 d D . P B 1
H8CA H 0.9586 -0.0499 0.0843 0.086 Uiso 0.528(4) 1 calc R U P B 1
H8CB H 0.9723 0.0472 0.0770 0.086 Uiso 0.528(4) 1 calc R U P B 1
C9C C 0.9450(8) 0.0204(17) 0.2905(14) 0.0713(10) Uani 0.528(4) 1 d D . P B 1
H9CA H 0.9700 0.0611 0.2898 0.086 Uiso 0.528(4) 1 calc R U P B 1
H9CB H 0.9582 -0.0365 0.2991 0.086 Uiso 0.528(4) 1 calc R U P B 1
C10C C 0.9172(7) 0.0380(13) 0.3956(18) 0.0713(10) Uani 0.528(4) 1 d D . P B 1
H10A H 0.9361 0.0376 0.4641 0.086 Uiso 0.528(4) 1 calc R U P B 1
H10B H 0.9022 0.0934 0.3897 0.086 Uiso 0.528(4) 1 calc R U P B 1
C11C C 0.8552(7) -0.0113(13) 0.4907(18) 0.0713(10) Uani 0.528(4) 1 d D . P B 1
H11A H 0.8398 0.0432 0.4791 0.086 Uiso 0.528(4) 1 calc R U P B 1
H11B H 0.8715 -0.0091 0.5634 0.086 Uiso 0.528(4) 1 calc R U P B 1
C12C C 0.8221(6) -0.0824(13) 0.4912(18) 0.0713(10) Uani 0.528(4) 1 d D . P B 1
H12A H 0.8373 -0.1375 0.4837 0.086 Uiso 0.528(4) 1 calc R U P B 1
H12B H 0.8043 -0.0823 0.5616 0.086 Uiso 0.528(4) 1 calc R U P B 1
O1CB O 0.7786(5) -0.1003(10) 0.3208(13) 0.0713(10) Uani 0.472(4) 1 d D . P B 2
O2CB O 0.7768(5) -0.1210(10) 0.0924(12) 0.0713(10) Uani 0.472(4) 1 d D . P B 2
O3CB O 0.8390(5) -0.0410(11) -0.0410(12) 0.0713(10) Uani 0.472(4) 1 d D . P B 2
O4CB O 0.9170(5) 0.0092(11) 0.0544(13) 0.0713(10) Uani 0.472(4) 1 d D . P B 2
O5CB O 0.9209(5) 0.0231(12) 0.2906(13) 0.0713(10) Uani 0.472(4) 1 d D . P B 2
O6CB O 0.8525(5) -0.0403(11) 0.4247(11) 0.0713(10) Uani 0.472(4) 1 d D . P B 2
C1CB C 0.7463(8) -0.1532(15) 0.2825(17) 0.0713(10) Uani 0.472(4) 1 d D . P B 2
H1CC H 0.7180 -0.1441 0.3238 0.086 Uiso 0.472(4) 1 calc R U P B 2
H1CD H 0.7555 -0.2127 0.2917 0.086 Uiso 0.472(4) 1 calc R U P B 2
C2CB C 0.7414(8) -0.1324(18) 0.1655(18) 0.0713(10) Uani 0.472(4) 1 d D . P B 2
H2CC H 0.7226 -0.1770 0.1320 0.086 Uiso 0.472(4) 1 calc R U P B 2
H2CD H 0.7237 -0.0798 0.1628 0.086 Uiso 0.472(4) 1 calc R U P B 2
C3CB C 0.7714(8) -0.1162(18) -0.0265(15) 0.0713(10) Uani 0.472(4) 1 d D . P B 2
H3CC H 0.7505 -0.0696 -0.0435 0.086 Uiso 0.472(4) 1 calc R U P B 2
H3CD H 0.7572 -0.1691 -0.0526 0.086 Uiso 0.472(4) 1 calc R U P B 2
C4CB C 0.8123(8) -0.1031(15) -0.093(2) 0.0713(10) Uani 0.472(4) 1 d D . P B 2
H4CC H 0.8292 -0.1566 -0.0980 0.086 Uiso 0.472(4) 1 calc R U P B 2
H4CD H 0.8044 -0.0850 -0.1704 0.086 Uiso 0.472(4) 1 calc R U P B 2
C5CB C 0.8753(7) -0.0271(16) -0.1133(19) 0.0713(10) Uani 0.472(4) 1 d D . P B 2
H5CC H 0.8649 -0.0044 -0.1866 0.086 Uiso 0.472(4) 1 calc R U P B 2
H5CD H 0.8914 -0.0805 -0.1272 0.086 Uiso 0.472(4) 1 calc R U P B 2
C6CB C 0.9051(8) 0.0350(15) -0.0555(17) 0.0713(10) Uani 0.472(4) 1 d D . P B 2
H6CC H 0.9325 0.0427 -0.1011 0.086 Uiso 0.472(4) 1 calc R U P B 2
H6CD H 0.8897 0.0901 -0.0512 0.086 Uiso 0.472(4) 1 calc R U P B 2
C7CB C 0.9518(7) 0.0499(16) 0.1054(18) 0.0713(10) Uani 0.472(4) 1 d D . P B 2
H7CC H 0.9463 0.1113 0.1005 0.086 Uiso 0.472(4) 1 calc R U P B 2
H7CD H 0.9792 0.0378 0.0618 0.086 Uiso 0.472(4) 1 calc R U P B 2
C8CB C 0.9604(7) 0.0281(17) 0.2266(17) 0.0713(10) Uani 0.472(4) 1 d D . P B 2
H8CC H 0.9761 -0.0267 0.2303 0.086 Uiso 0.472(4) 1 calc R U P B 2
H8CD H 0.9802 0.0713 0.2602 0.086 Uiso 0.472(4) 1 calc R U P B 2
C9CB C 0.9280(8) 0.0058(18) 0.3998(16) 0.0713(10) Uani 0.472(4) 1 d D . P B 2
H9CC H 0.9494 0.0478 0.4297 0.086 Uiso 0.472(4) 1 calc R U P B 2
H9CD H 0.9425 -0.0501 0.4048 0.086 Uiso 0.472(4) 1 calc R U P B 2
C10B C 0.8876(7) 0.0051(16) 0.4761(19) 0.0713(10) Uani 0.472(4) 1 d D . P B 2
H10C H 0.8953 -0.0213 0.5493 0.086 Uiso 0.472(4) 1 calc R U P B 2
H10D H 0.8778 0.0637 0.4910 0.086 Uiso 0.472(4) 1 calc R U P B 2
C11B C 0.8155(7) -0.0466(16) 0.490(2) 0.0713(10) Uani 0.472(4) 1 d D . P B 2
H11C H 0.8015 0.0096 0.4975 0.086 Uiso 0.472(4) 1 calc R U P B 2
H11D H 0.8240 -0.0663 0.5661 0.086 Uiso 0.472(4) 1 calc R U P B 2
C12B C 0.7829(8) -0.1064(16) 0.4392(16) 0.0713(10) Uani 0.472(4) 1 d D . P B 2
H12C H 0.7921 -0.1646 0.4585 0.086 Uiso 0.472(4) 1 calc R U P B 2
H12D H 0.7533 -0.0965 0.4739 0.086 Uiso 0.472(4) 1 calc R U P B 2
O1S O 0.8993(5) -0.1653(9) 0.2213(11) 0.063(2) Uani 0.5 1 d D . P C -1
C1S C 0.8891(8) -0.2218(10) 0.3082(16) 0.063(2) Uani 0.5 1 d D . P C -1
H1SA H 0.8642 -0.2001 0.3550 0.075 Uiso 0.5 1 calc R U P C -1
H1SB H 0.9154 -0.2311 0.3573 0.075 Uiso 0.5 1 calc R U P C -1
C2S C 0.8758(9) -0.3026(13) 0.2492(15) 0.063(2) Uani 0.5 1 d D . P C -1
H2SA H 0.8469 -0.3235 0.2783 0.075 Uiso 0.5 1 calc R U P C -1
H2SB H 0.8987 -0.3467 0.2603 0.075 Uiso 0.5 1 calc R U P C -1
C3S C 0.8720(7) -0.2788(11) 0.1250(15) 0.063(2) Uani 0.5 1 d D . P C -1
H3SA H 0.8825 -0.3248 0.0753 0.075 Uiso 0.5 1 calc R U P C -1
H3SB H 0.8411 -0.2636 0.1044 0.075 Uiso 0.5 1 calc R U P C -1
C4S C 0.9022(7) -0.2044(12) 0.1198(15) 0.063(2) Uani 0.5 1 d D . P C -1
H4SA H 0.9333 -0.2226 0.1052 0.075 Uiso 0.5 1 calc R U P C -1
H4SB H 0.8928 -0.1658 0.0585 0.075 Uiso 0.5 1 calc R U P C -1
W1B W 0.7002(4) 0.2500 0.1748(11) 0.0277(2) Uani 0.0356(11) 2 d S T P D 3

loop_
_atom_site_aniso_label
_atom_site_aniso_U_11
_atom_site_aniso_U_22
_atom_site_aniso_U_33
_atom_site_aniso_U_23
_atom_site_aniso_U_13
_atom_site_aniso_U_12
W1 0.0208(3) 0.0440(3) 0.0182(3) 0.000 0.00082(17) 0.000
K1 0.0775(14) 0.0747(16) 0.0234(9) -0.0024(10) -0.0056(9) 0.0117(12)
O1 0.057(4) 0.053(4) 0.036(3) -0.001(3) 0.003(3) 0.000(3)
O2 0.028(3) 0.030(15) 0.033(3) 0.003(5) 0.005(3) -0.004(4)
C1 0.029(3) 0.036(5) 0.027(4) 0.006(3) -0.006(3) -0.019(3)
C2 0.028(3) 0.030(15) 0.033(3) 0.003(5) 0.005(3) -0.004(4)
N1 0.025(2) 0.028(15) 0.019(2) 0.002(3) -0.0058(15) -0.002(3)
N2 0.027(2) 0.046(14) 0.012(2) -0.001(3) 0.0001(16) 0.003(4)
C3 0.025(2) 0.028(15) 0.019(2) 0.002(3) -0.0058(15) -0.002(3)
C4 0.025(2) 0.028(15) 0.019(2) 0.002(3) -0.0058(15) -0.002(3)
C5 0.025(2) 0.028(15) 0.019(2) 0.002(3) -0.0058(15) -0.002(3)
C6 0.025(2) 0.028(15) 0.019(2) 0.002(3) -0.0058(15) -0.002(3)
C7 0.025(2) 0.028(15) 0.019(2) 0.002(3) -0.0058(15) -0.002(3)
C8 0.027(2) 0.046(14) 0.012(2) -0.001(3) 0.0001(16) 0.003(4)
C9 0.027(2) 0.046(14) 0.012(2) -0.001(3) 0.0001(16) 0.003(4)
C10 0.027(2) 0.046(14) 0.012(2) -0.001(3) 0.0001(16) 0.003(4)
C11 0.027(2) 0.046(14) 0.012(2) -0.001(3) 0.0001(16) 0.003(4)
C12 0.027(2) 0.046(14) 0.012(2) -0.001(3) 0.0001(16) 0.003(4)
C13 0.032(5) 0.04(2) 0.016(5) 0.002(8) -0.005(4) -0.002(9)
C14 0.060(16) 0.04(3) 0.018(11) -0.005(11) 0.000(10) -0.013(17)
C15 0.033(5) 0.09(4) 0.024(6) -0.02(3) -0.002(4) 0.000(14)
C16 0.065(16) 0.04(3) 0.017(10) 0.004(12) -0.007(11) -0.001(16)
C17 0.025(5) 0.076(19) 0.019(6) 0.002(7) -0.004(4) -0.004(8)
C18 0.025(5) 0.11(4) 0.039(7) -0.021(11) 0.003(5) -0.006(11)
C19 0.047(12) 0.080(18) 0.061(15) 0.001(15) -0.021(10) 0.021(14)
C20 0.032(9) 0.081(18) 0.036(11) -0.010(12) 0.010(8) -0.016(12)
O1C 0.083(2) 0.063(2) 0.067(2) -0.0059(19) -0.0024(18) 0.008(2)
O2C 0.083(2) 0.063(2) 0.067(2) -0.0059(19) -0.0024(18) 0.008(2)
O3C 0.083(2) 0.063(2) 0.067(2) -0.0059(19) -0.0024(18) 0.008(2)
O4C 0.083(2) 0.063(2) 0.067(2) -0.0059(19) -0.0024(18) 0.008(2)
O5C 0.083(2) 0.063(2) 0.067(2) -0.0059(19) -0.0024(18) 0.008(2)
O6C 0.083(2) 0.063(2) 0.067(2) -0.0059(19) -0.0024(18) 0.008(2)
C1C 0.083(2) 0.063(2) 0.067(2) -0.0059(19) -0.0024(18) 0.008(2)
C2C 0.083(2) 0.063(2) 0.067(2) -0.0059(19) -0.0024(18) 0.008(2)
C3C 0.083(2) 0.063(2) 0.067(2) -0.0059(19) -0.0024(18) 0.008(2)
C4C 0.083(2) 0.063(2) 0.067(2) -0.0059(19) -0.0024(18) 0.008(2)
C5C 0.083(2) 0.063(2) 0.067(2) -0.0059(19) -0.0024(18) 0.008(2)
C6C 0.083(2) 0.063(2) 0.067(2) -0.0059(19) -0.0024(18) 0.008(2)
C7C 0.083(2) 0.063(2) 0.067(2) -0.0059(19) -0.0024(18) 0.008(2)
C8C 0.083(2) 0.063(2) 0.067(2) -0.0059(19) -0.0024(18) 0.008(2)
C9C 0.083(2) 0.063(2) 0.067(2) -0.0059(19) -0.0024(18) 0.008(2)
C10C 0.083(2) 0.063(2) 0.067(2) -0.0059(19) -0.0024(18) 0.008(2)
C11C 0.083(2) 0.063(2) 0.067(2) -0.0059(19) -0.0024(18) 0.008(2)
C12C 0.083(2) 0.063(2) 0.067(2) -0.0059(19) -0.0024(18) 0.008(2)
O1CB 0.083(2) 0.063(2) 0.067(2) -0.0059(19) -0.0024(18) 0.008(2)
O2CB 0.083(2) 0.063(2) 0.067(2) -0.0059(19) -0.0024(18) 0.008(2)
O3CB 0.083(2) 0.063(2) 0.067(2) -0.0059(19) -0.0024(18) 0.008(2)
O4CB 0.083(2) 0.063(2) 0.067(2) -0.0059(19) -0.0024(18) 0.008(2)
O5CB 0.083(2) 0.063(2) 0.067(2) -0.0059(19) -0.0024(18) 0.008(2)
O6CB 0.083(2) 0.063(2) 0.067(2) -0.0059(19) -0.0024(18) 0.008(2)
C1CB 0.083(2) 0.063(2) 0.067(2) -0.0059(19) -0.0024(18) 0.008(2)
C2CB 0.083(2) 0.063(2) 0.067(2) -0.0059(19) -0.0024(18) 0.008(2)
C3CB 0.083(2) 0.063(2) 0.067(2) -0.0059(19) -0.0024(18) 0.008(2)
C4CB 0.083(2) 0.063(2) 0.067(2) -0.0059(19) -0.0024(18) 0.008(2)
C5CB 0.083(2) 0.063(2) 0.067(2) -0.0059(19) -0.0024(18) 0.008(2)
C6CB 0.083(2) 0.063(2) 0.067(2) -0.0059(19) -0.0024(18) 0.008(2)
C7CB 0.083(2) 0.063(2) 0.067(2) -0.0059(19) -0.0024(18) 0.008(2)
C8CB 0.083(2) 0.063(2) 0.067(2) -0.0059(19) -0.0024(18) 0.008(2)
C9CB 0.083(2) 0.063(2) 0.067(2) -0.0059(19) -0.0024(18) 0.008(2)
C10B 0.083(2) 0.063(2) 0.067(2) -0.0059(19) -0.0024(18) 0.008(2)
C11B 0.083(2) 0.063(2) 0.067(2) -0.0059(19) -0.0024(18) 0.008(2)
C12B 0.083(2) 0.063(2) 0.067(2) -0.0059(19) -0.0024(18) 0.008(2)
O1S 0.083(7) 0.048(5) 0.057(5) -0.001(4) 0.010(5) -0.009(4)
C1S 0.083(7) 0.048(5) 0.057(5) -0.001(4) 0.010(5) -0.009(4)
C2S 0.083(7) 0.048(5) 0.057(5) -0.001(4) 0.010(5) -0.009(4)
C3S 0.083(7) 0.048(5) 0.057(5) -0.001(4) 0.010(5) -0.009(4)
C4S 0.083(7) 0.048(5) 0.057(5) -0.001(4) 0.010(5) -0.009(4)
W1B 0.0208(3) 0.0440(3) 0.0182(3) 0.000 0.00082(17) 0.000

loop_
_atom_type_symbol
_atom_type_description
_atom_type_scat_dispersion_real
_atom_type_scat_dispersion_imag
_atom_type_scat_source
C C 0.0181 0.0091 'International Tables Vol C Tables 4.2.6.8 and 6.1.1.4'
H H 0.0000 0.0000 'International Tables Vol C Tables 4.2.6.8 and 6.1.1.4'
K K 0.3868 1.0657 'International Tables Vol C Tables 4.2.6.8 and 6.1.1.4'
N N 0.0311 0.0180 'International Tables Vol C Tables 4.2.6.8 and 6.1.1.4'
O O 0.0492 0.0322 'International Tables Vol C Tables 4.2.6.8 and 6.1.1.4'
W W -5.4734 5.5774 'International Tables Vol C Tables 4.2.6.8 and 6.1.1.4'

loop_
_geom_angle_atom_site_label_1
_geom_angle_atom_site_label_2
_geom_angle_atom_site_label_3
_geom_angle
_geom_angle_site_symmetry_1
_geom_angle_site_symmetry_3
C1 W1 C1 83.9(5) . 7_565
C1 W1 C2 92.9(6) . 7_565
C1 W1 C2 84.6(6) 7_565 7_565
C1 W1 C2 84.6(6) . .
C1 W1 C2 92.9(6) 7_565 .
C2 W1 C2 12.4(16) 7_565 .
C1 W1 N2 136(2) . .
C1 W1 N2 140(2) 7_565 .
C2 W1 N2 93.6(5) 7_565 .
C2 W1 N2 93.1(5) . .
C1 W1 N1 98.1(7) . .
C1 W1 N1 104.1(7) 7_565 .
C2 W1 N1 166.6(4) 7_565 .
C2 W1 N1 163.0(8) . .
N2 W1 N1 73.1(3) . .
O1CB K1 O2CB 59.7(5) . .
O5C K1 O3C 122.8(4) . .
O1CB K1 O6CB 59.0(5) . .
O2CB K1 O6CB 116.1(5) . .
O1CB K1 O5CB 118.0(5) . .
O2CB K1 O5CB 154.0(5) . .
O6CB K1 O5CB 59.7(5) . .
O5C K1 O4C 63.2(4) . .
O3C K1 O4C 59.6(4) . .
O1CB K1 O3CB 118.8(5) . .
O2CB K1 O3CB 59.1(5) . .
O6CB K1 O3CB 160.9(5) . .
O5CB K1 O3CB 115.5(5) . .
O5C K1 O6C 64.8(4) . .
O3C K1 O6C 156.5(4) . .
O4C K1 O6C 122.5(4) . .
O5C K1 O1C 123.2(4) . .
O3C K1 O1C 109.7(4) . .
O4C K1 O1C 157.1(4) . .
O6C K1 O1C 58.5(4) . .
O5C K1 O2C 158.9(5) . .
O3C K1 O2C 56.1(4) . .
O4C K1 O2C 111.5(4) . .
O6C K1 O2C 108.1(4) . .
O1C K1 O2C 53.6(4) . .
O5C K1 O1 120.1(4) . .
O1CB K1 O1 84.3(4) . .
O2CB K1 O1 89.3(4) . .
O3C K1 O1 83.7(3) . .
O6CB K1 O1 101.4(4) . .
O5CB K1 O1 116.6(4) . .
O4C K1 O1 113.3(3) . .
O3CB K1 O1 97.1(4) . .
O6C K1 O1 112.7(3) . .
O1C K1 O1 83.4(3) . .
O2C K1 O1 80.9(3) . .
C1 O1 K1 91.8(5) . .
O2 O2 C2 88.1(10) 7_565 .
O2 O2 C2 68.9(18) 7_565 7_565
C2 O2 C2 19(2) . 7_565
O1 C1 W1 177.0(7) . .
O1 C1 K1 65.8(5) . .
W1 C1 K1 111.2(3) . .
C2 C2 O2 91.9(10) 7_565 .
C2 C2 O2 68.9(18) 7_565 7_565
O2 C2 O2 23.0(16) . 7_565
C2 C2 W1 83.8(8) 7_565 .
O2 C2 W1 174.0(14) . .
O2 C2 W1 152(3) 7_565 .
C3 N1 C7 116.2(9) . .
C3 N1 W1 125.5(7) . .
C7 N1 W1 118.1(6) . .
C12 N2 C8 116.0(9) . .
C12 N2 W1 125.1(7) . .
C8 N2 W1 118.8(6) . .
C4 C3 N1 125.4(9) . .
C4 C3 H3 117.3 . .
N1 C3 H3 117.3 . .
C3 C4 C5 120.0(10) . .
C3 C4 H4 120.0 . .
C5 C4 H4 120.0 . .
C6 C5 C4 116.5(10) . .
C6 C5 C13 123.2(10) . .
C4 C5 C13 120.0(9) . .
C5 C6 C7 122.4(9) . .
C5 C6 H6 118.8 . .
C7 C6 H6 118.8 . .
C8 C7 N1 114.7(9) . .
C8 C7 C6 126.1(9) . .
N1 C7 C6 119.2(9) . .
C7 C8 N2 115.1(9) . .
C7 C8 C9 123.9(10) . .
N2 C8 C9 120.8(9) . .
C10 C9 C8 120.0(10) . .
C10 C9 H9 120.0 . .
C8 C9 H9 120.0 . .
C9 C10 C11 117.3(10) . .
C9 C10 C17 123.0(10) . .
C11 C10 C17 119.4(10) . .
C12 C11 C10 120.1(10) . .
C12 C11 H11 120.0 . .
C10 C11 H11 120.0 . .
N2 C12 C11 125.4(10) . .
N2 C12 H12 117.3 . .
C11 C12 H12 117.3 . .
C5 C13 C16 109(3) . .
C5 C13 C15 113.4(10) . .
C16 C13 C15 105(3) . .
C5 C13 C14 113(2) . .
C16 C13 C14 108.3(12) . .
C15 C13 C14 109(3) . .
C13 C14 H14A 109.5 . .
C13 C14 H14B 109.5 . .
H14A C14 H14B 109.5 . .
C13 C14 H14C 109.5 . .
H14A C14 H14C 109.5 . .
H14B C14 H14C 109.5 . .
C13 C15 H15A 109.5 . .
C13 C15 H15B 109.5 . .
H15A C15 H15B 109.5 . .
C13 C15 H15C 109.5 . .
H15A C15 H15C 109.5 . .
H15B C15 H15C 109.5 . .
C13 C16 H16A 109.5 . .
C13 C16 H16B 109.5 . .
H16A C16 H16B 109.5 . .
C13 C16 H16C 109.5 . .
H16A C16 H16C 109.5 . .
H16B C16 H16C 109.5 . .
C19 C17 C18 107(2) . .
C19 C17 C10 110.4(18) . .
C18 C17 C10 113.2(11) . .
C19 C17 C20 109.1(16) . .
C18 C17 C20 108.4(18) . .
C10 C17 C20 108.4(16) . .
C17 C18 H18A 109.5 . .
C17 C18 H18B 109.5 . .
H18A C18 H18B 109.5 . .
C17 C18 H18C 109.5 . .
H18A C18 H18C 109.5 . .
H18B C18 H18C 109.5 . .
C17 C19 H19A 109.5 . .
C17 C19 H19B 109.5 . .
H19A C19 H19B 109.5 . .
C17 C19 H19C 109.5 . .
H19A C19 H19C 109.5 . .
H19B C19 H19C 109.5 . .
C17 C20 H20A 109.5 . .
C17 C20 H20B 109.5 . .
H20A C20 H20B 109.5 . .
C17 C20 H20C 109.5 . .
H20A C20 H20C 109.5 . .
H20B C20 H20C 109.5 . .
C12C O1C C1C 107.8(12) . .
C12C O1C K1 117.8(11) . .
C1C O1C K1 125.5(11) . .
C2C O2C C3C 99.4(14) . .
C2C O2C K1 119.2(12) . .
C3C O2C K1 115.8(12) . .
C5C O3C C4C 111.0(15) . .
C5C O3C K1 118.2(12) . .
C4C O3C K1 125.8(12) . .
C6C O4C C7C 113.8(15) . .
C6C O4C K1 112.8(13) . .
C7C O4C K1 109.1(12) . .
C8C O5C C9C 123.5(15) . .
C8C O5C K1 118.3(12) . .
C9C O5C K1 111.7(12) . .
C10C O6C C11C 108.7(14) . .
C10C O6C K1 104.8(12) . .
C11C O6C K1 108.5(12) . .
O1C C1C C2C 107.5(17) . .
O1C C1C H1CA 110.2 . .
C2C C1C H1CA 110.2 . .
O1C C1C H1CB 110.2 . .
C2C C1C H1CB 110.2 . .
H1CA C1C H1CB 108.5 . .
O2C C2C C1C 103.9(17) . .
O2C C2C H2CA 111.0 . .
C1C C2C H2CA 111.0 . .
O2C C2C H2CB 111.0 . .
C1C C2C H2CB 111.0 . .
H2CA C2C H2CB 109.0 . .
O2C C3C C4C 109.9(17) . .
O2C C3C H3CA 109.7 . .
C4C C3C H3CA 109.7 . .
O2C C3C H3CB 109.7 . .
C4C C3C H3CB 109.7 . .
H3CA C3C H3CB 108.2 . .
O3C C4C C3C 106.6(17) . .
O3C C4C H4CA 110.4 . .
C3C C4C H4CA 110.4 . .
O3C C4C H4CB 110.4 . .
C3C C4C H4CB 110.4 . .
H4CA C4C H4CB 108.6 . .
O3C C5C C6C 114.4(19) . .
O3C C5C H5CA 108.7 . .
C6C C5C H5CA 108.7 . .
O3C C5C H5CB 108.7 . .
C6C C5C H5CB 108.7 . .
H5CA C5C H5CB 107.6 . .
O4C C6C C5C 110.3(19) . .
O4C C6C H6CA 109.6 . .
C5C C6C H6CA 109.6 . .
O4C C6C H6CB 109.6 . .
C5C C6C H6CB 109.6 . .
H6CA C6C H6CB 108.1 . .
O4C C7C C8C 111.9(19) . .
O4C C7C H7CA 109.2 . .
C8C C7C H7CA 109.2 . .
O4C C7C H7CB 109.2 . .
C8C C7C H7CB 109.2 . .
H7CA C7C H7CB 107.9 . .
O5C C8C C7C 114.8(19) . .
O5C C8C K1 41.5(9) . .
C7C C8C K1 78.9(13) . .
O5C C8C H8CA 108.6 . .
C7C C8C H8CA 108.6 . .
K1 C8C H8CA 103.1 . .
O5C C8C H8CB 108.6 . .
C7C C8C H8CB 108.6 . .
K1 C8C H8CB 143.6 . .
H8CA C8C H8CB 107.5 . .
O5C C9C C10C 119.1(18) . .
O5C C9C K1 45.7(9) . .
C10C C9C K1 78.0(12) . .
O5C C9C H9CA 107.5 . .
C10C C9C H9CA 107.5 . .
K1 C9C H9CA 143.9 . .
O5C C9C H9CB 107.5 . .
C10C C9C H9CB 107.5 . .
K1 C9C H9CB 104.9 . .
H9CA C9C H9CB 107.0 . .
O6C C10C C9C 105.2(17) . .
O6C C10C K1 52.0(9) . .
C9C C10C K1 76.5(12) . .
O6C C10C H10A 110.7 . .
C9C C10C H10A 110.7 . .
K1 C10C H10A 162.7 . .
O6C C10C H10B 110.7 . .
C9C C10C H10B 110.7 . .
K1 C10C H10B 81.8 . .
H10A C10C H10B 108.8 . .
O6C C11C C12C 106.6(17) . .
O6C C11C H11A 110.4 . .
C12C C11C H11A 110.4 . .
O6C C11C H11B 110.4 . .
C12C C11C H11B 110.4 . .
H11A C11C H11B 108.6 . .
O1C C12C C11C 103.7(17) . .
O1C C12C H12A 111.0 . .
C11C C12C H12A 111.0 . .
O1C C12C H12B 111.0 . .
C11C C12C H12B 111.0 . .
H12A C12C H12B 109.0 . .
C1CB O1CB C12B 110.7(16) . .
C1CB O1CB K1 126.6(13) . .
C12B O1CB K1 121.8(13) . .
C2CB O2CB C3CB 122.9(17) . .
C2CB O2CB K1 108.5(14) . .
C3CB O2CB K1 118.3(14) . .
C5CB O3CB C4CB 106.5(16) . .
C5CB O3CB K1 125.9(13) . .
C4CB O3CB K1 122.0(14) . .
C7CB O4CB C6CB 117.6(17) . .
C7CB O4CB K1 115.5(13) . .
C6CB O4CB K1 110.9(13) . .
C9CB O5CB C8CB 113.3(17) . .
C9CB O5CB K1 119.5(14) . .
C8CB O5CB K1 122.6(12) . .
C11B O6CB C10B 113.7(17) . .
C11B O6CB K1 116.2(14) . .
C10B O6CB K1 117.5(13) . .
O1CB C1CB C2CB 105(2) . .
O1CB C1CB H1CC 110.8 . .
C2CB C1CB H1CC 110.8 . .
O1CB C1CB H1CD 110.8 . .
C2CB C1CB H1CD 110.8 . .
H1CC C1CB H1CD 108.9 . .
O2CB C2CB C1CB 124(2) . .
O2CB C2CB K1 49.3(11) . .
C1CB C2CB K1 86.8(15) . .
O2CB C2CB H2CC 106.3 . .
C1CB C2CB H2CC 106.3 . .
K1 C2CB H2CC 154.5 . .
O2CB C2CB H2CD 106.3 . .
C1CB C2CB H2CD 106.3 . .
K1 C2CB H2CD 90.0 . .
H2CC C2CB H2CD 106.4 . .
O2CB C3CB C4CB 116(2) . .
O2CB C3CB H3CC 108.2 . .
C4CB C3CB H3CC 108.2 . .
O2CB C3CB H3CD 108.2 . .
C4CB C3CB H3CD 108.2 . .
H3CC C3CB H3CD 107.4 . .
O3CB C4CB C3CB 110(2) . .
O3CB C4CB H4CC 109.7 . .
C3CB C4CB H4CC 109.7 . .
O3CB C4CB H4CD 109.7 . .
C3CB C4CB H4CD 109.7 . .
H4CC C4CB H4CD 108.2 . .
O3CB C5CB C6CB 106.8(18) . .
O3CB C5CB H5CC 110.4 . .
C6CB C5CB H5CC 110.4 . .
O3CB C5CB H5CD 110.4 . .
C6CB C5CB H5CD 110.4 . .
H5CC C5CB H5CD 108.6 . .
O4CB C6CB C5CB 112.4(19) . .
O4CB C6CB H6CC 109.1 . .
C5CB C6CB H6CC 109.1 . .
O4CB C6CB H6CD 109.1 . .
C5CB C6CB H6CD 109.1 . .
H6CC C6CB H6CD 107.9 . .
O4CB C7CB C8CB 116(2) . .
O4CB C7CB H7CC 108.2 . .
C8CB C7CB H7CC 108.2 . .
O4CB C7CB H7CD 108.2 . .
C8CB C7CB H7CD 108.2 . .
H7CC C7CB H7CD 107.3 . .
O5CB C8CB C7CB 112.5(19) . .
O5CB C8CB H8CC 109.1 . .
C7CB C8CB H8CC 109.1 . .
O5CB C8CB H8CD 109.1 . .
C7CB C8CB H8CD 109.1 . .
H8CC C8CB H8CD 107.8 . .
O5CB C9CB C10B 117(2) . .
O5CB C9CB H9CC 108.1 . .
C10B C9CB H9CC 108.1 . .
O5CB C9CB H9CD 108.1 . .
C10B C9CB H9CD 108.1 . .
H9CC C9CB H9CD 107.3 . .
O6CB C10B C9CB 110.1(19) . .
O6CB C10B H10C 109.6 . .
C9CB C10B H10C 109.6 . .
O6CB C10B H10D 109.6 . .
C9CB C10B H10D 109.6 . .
H10C C10B H10D 108.2 . .
O6CB C11B C12B 110.9(19) . .
O6CB C11B H11C 109.5 . .
C12B C11B H11C 109.5 . .
O6CB C11B H11D 109.5 . .
C12B C11B H11D 109.5 . .
H11C C11B H11D 108.1 . .
O1CB C12B C11B 114(2) . .
O1CB C12B H12C 108.6 . .
C11B C12B H12C 108.6 . .
O1CB C12B H12D 108.6 . .
C11B C12B H12D 108.6 . .
H12C C12B H12D 107.6 . .
C4S O1S C1S 111.9(16) . .
C4S O1S K1 107.8(12) . .
C1S O1S K1 116.9(12) . .
O1S C1S C2S 105.1(16) . .
O1S C1S H1SA 110.7 . .
C2S C1S H1SA 110.7 . .
O1S C1S H1SB 110.7 . .
C2S C1S H1SB 110.7 . .
H1SA C1S H1SB 108.8 . .
C1S C2S C3S 104.8(16) . .
C1S C2S K1 164.0(13) . 7
C3S C2S K1 90.1(10) . 7
C1S C2S H2SA 110.8 . .
C3S C2S H2SA 110.8 . .
K1 C2S H2SA 57.0 7 .
C1S C2S H2SB 110.8 . .
C3S C2S H2SB 110.8 . .
K1 C2S H2SB 68.1 7 .
H2SA C2S H2SB 108.9 . .
C4S C3S C2S 101.1(16) . .
C4S C3S K1 157.1(14) . 7
C2S C3S K1 64.3(9) . 7
C4S C3S H3SA 111.6 . .
C2S C3S H3SA 111.6 . .
K1 C3S H3SA 62.8 7 .
C4S C3S H3SB 111.6 . .
C2S C3S H3SB 111.6 . .
K1 C3S H3SB 90.8 7 .
H3SA C3S H3SB 109.4 . .
O1S C4S C3S 106.6(15) . .
O1S C4S H4SA 110.4 . .
C3S C4S H4SA 110.4 . .
O1S C4S H4SB 110.4 . .
C3S C4S H4SB 110.4 . .
H4SA C4S H4SB 108.6 . .

loop_
_geom_bond_atom_site_label_1
_geom_bond_atom_site_label_2
_geom_bond_distance
_geom_bond_site_symmetry_2
W1 C1 1.892(7) .
W1 C1 1.892(7) 7_565
W1 C2 1.947(13) 7_565
W1 C2 1.947(13) .
W1 N2 2.133(9) .
W1 N1 2.154(9) .
K1 O5C 2.652(12) .
K1 O1CB 2.698(13) .
K1 O2CB 2.771(13) .
K1 O3C 2.788(12) .
K1 O6CB 2.792(13) .
K1 O5CB 2.794(14) .
K1 O4C 2.800(12) .
K1 O3CB 2.812(13) .
K1 O6C 2.823(12) .
K1 O1C 2.847(12) .
K1 O2C 2.880(11) .
K1 O1 2.884(7) .
O1 C1 1.204(9) .
O2 O2 0.50(4) 7_565
O2 C2 1.193(15) .
O2 C2 1.28(2) 7_565
C2 C2 0.42(6) 7_565
C2 O2 1.28(2) 7_565
N1 C3 1.373(13) .
N1 C7 1.408(12) .
N2 C12 1.355(13) .
N2 C8 1.406(12) .
C3 C4 1.329(15) .
C3 H3 0.9500 .
C4 C5 1.447(13) .
C4 H4 0.9500 .
C5 C6 1.349(13) .
C5 C13 1.507(16) .
C6 C7 1.438(14) .
C6 H6 0.9500 .
C7 C8 1.369(14) .
C8 C9 1.452(14) .
C9 C10 1.378(15) .
C9 H9 0.9500 .
C10 C11 1.427(14) .
C10 C17 1.538(16) .
C11 C12 1.361(14) .
C11 H11 0.9500 .
C12 H12 0.9500 .
C13 C16 1.52(3) .
C13 C15 1.537(18) .
C13 C14 1.54(3) .
C14 H14A 0.9800 .
C14 H14B 0.9800 .
C14 H14C 0.9800 .
C15 H15A 0.9800 .
C15 H15B 0.9800 .
C15 H15C 0.9800 .
C16 H16A 0.9800 .
C16 H16B 0.9800 .
C16 H16C 0.9800 .
C17 C19 1.52(3) .
C17 C18 1.522(19) .
C17 C20 1.55(3) .
C18 H18A 0.9800 .
C18 H18B 0.9800 .
C18 H18C 0.9800 .
C19 H19A 0.9800 .
C19 H19B 0.9800 .
C19 H19C 0.9800 .
C20 H20A 0.9800 .
C20 H20B 0.9800 .
C20 H20C 0.9800 .
O1C C12C 1.393(15) .
O1C C1C 1.413(15) .
O2C C2C 1.390(16) .
O2C C3C 1.406(16) .
O3C C5C 1.403(17) .
O3C C4C 1.413(16) .
O4C C6C 1.394(16) .
O4C C7C 1.451(16) .
O5C C8C 1.385(16) .
O5C C9C 1.424(16) .
O6C C10C 1.409(17) .
O6C C11C 1.433(16) .
C1C C2C 1.507(17) .
C1C H1CA 0.9900 .
C1C H1CB 0.9900 .
C2C H2CA 0.9900 .
C2C H2CB 0.9900 .
C3C C4C 1.492(17) .
C3C H3CA 0.9900 .
C3C H3CB 0.9900 .
C4C H4CA 0.9900 .
C4C H4CB 0.9900 .
C5C C6C 1.473(17) .
C5C H5CA 0.9900 .
C5C H5CB 0.9900 .
C6C H6CA 0.9900 .
C6C H6CB 0.9900 .
C7C C8C 1.467(17) .
C7C H7CA 0.9900 .
C7C H7CB 0.9900 .
C8C H8CA 0.9900 .
C8C H8CB 0.9900 .
C9C C10C 1.524(17) .
C9C H9CA 0.9900 .
C9C H9CB 0.9900 .
C10C H10A 0.9900 .
C10C H10B 0.9900 .
C11C C12C 1.502(17) .
C11C H11A 0.9900 .
C11C H11B 0.9900 .
C12C H12A 0.9900 .
C12C H12B 0.9900 .
O1CB C1CB 1.359(17) .
O1CB C12B 1.411(17) .
O2CB C2CB 1.380(17) .
O2CB C3CB 1.419(17) .
O3CB C5CB 1.402(17) .
O3CB C4CB 1.409(17) .
O4CB C7CB 1.367(17) .
O4CB C6CB 1.410(17) .
O5CB C9CB 1.339(17) .
O5CB C8CB 1.409(17) .
O6CB C11B 1.354(17) .
O6CB C10B 1.412(17) .
C1CB C2CB 1.431(18) .
C1CB H1CC 0.9900 .
C1CB H1CD 0.9900 .
C2CB H2CC 0.9900 .
C2CB H2CD 0.9900 .
C3CB C4CB 1.471(18) .
C3CB H3CC 0.9900 .
C3CB H3CD 0.9900 .
C4CB H4CC 0.9900 .
C4CB H4CD 0.9900 .
C5CB C6CB 1.497(18) .
C5CB H5CC 0.9900 .
C5CB H5CD 0.9900 .
C6CB H6CC 0.9900 .
C6CB H6CD 0.9900 .
C7CB C8CB 1.498(17) .
C7CB H7CC 0.9900 .
C7CB H7CD 0.9900 .
C8CB H8CC 0.9900 .
C8CB H8CD 0.9900 .
C9CB C10B 1.512(18) .
C9CB H9CC 0.9900 .
C9CB H9CD 0.9900 .
C10B H10C 0.9900 .
C10B H10D 0.9900 .
C11B C12B 1.489(18) .
C11B H11C 0.9900 .
C11B H11D 0.9900 .
C12B H12C 0.9900 .
C12B H12D 0.9900 .
O1S C4S 1.355(15) .
O1S C1S 1.397(16) .
C1S C2S 1.514(16) .
C1S H1SA 0.9900 .
C1S H1SB 0.9900 .
C2S C3S 1.522(17) .
C2S K1 3.17(2) 7
C2S H2SA 0.9900 .
C2S H2SB 0.9900 .
C3S C4S 1.488(16) .
C3S K1 3.522(16) 7
C3S H3SA 0.9900 .
C3S H3SB 0.9900 .
C4S H4SA 0.9900 .
C4S H4SB 0.9900 .
